data_4020586
loop_
_publ_author_name
'Takehiko Iida'
'Hiroki Satoh'
'Kenji Maeda'
'Yuhei Yamamoto'
'Ken-ichi Asakawa'
'Naotaka Sawada'
'Toshihiro Wada'
'Chie Kadowaki'
'Takahiro Itoh'
'Toshiaki Mase'
'Steven A. Weissman'
'Dave Tschaen'
'Shane Krska'
'R. P. Volante'

_publ_section_title
;
 Practical Synthesis of a Neuropeptide Y Antagonist
 via Stereoselective Addition to a Ketene
;
_journal_name_full 'Journal of Organic Chemistry'
_journal_page_first 9222
_journal_page_last 9229
_journal_paper_doi 10.1021/jo0512709
_journal_volume 70
_journal_year 2005
_chemical_formula_moiety 'C15 H17 N O4'
_chemical_formula_sum 'C15 H17 N O4'
_chemical_formula_weight 275.30
_space_group_IT_number 14
_symmetry_cell_setting monoclinic
_symmetry_space_group_name_Hall '-P 2ybc'
_symmetry_space_group_name_H-M 'P 1 21/c 1'
_cell_angle_alpha 90.00
_cell_angle_beta 98.235(5)
_cell_angle_gamma 90.00
_cell_formula_units_Z 4
_cell_length_a 7.034(2)
_cell_length_b 12.941(4)
_cell_length_c 15.164(5)
_cell_measurement_temperature 298(2)
_cell_volume 1366.0(8)
_diffrn_ambient_temperature 298(2)
_exptl_crystal_density_diffrn 1.339
_cod_depositor_comments
;
The following automatic conversions were performed:
'_symmetry_cell_setting' value 'Monoclinic' changed to 'monoclinic'
according to '/home/saulius/struct/CIF-dictionaries/cif_core.dic'
dictionary named 'cif_core.dic' version 2.4.1 from 2010-06-29.

Automatic conversion script
Id: cif_fix_enum 1527 2010-12-29 10:47:43Z saulius 
;
_cod_original_sg_symbol_H-M 'P 21/c'
_cod_database_code 4020586

loop_
_symmetry_equiv_pos_as_xyz
'x, y, z'
'-x, y+1/2, -z+1/2'
'-x, -y, -z'
'x, -y-1/2, z-1/2'

loop_
_atom_site_label
_atom_site_type_symbol
_atom_site_fract_x
_atom_site_fract_y
_atom_site_fract_z
_atom_site_U_iso_or_equiv
_atom_site_adp_type
_atom_site_occupancy
_atom_site_symmetry_multiplicity
_atom_site_calc_flag
_atom_site_refinement_flags
_atom_site_disorder_assembly
_atom_site_disorder_group
O2 O 0.24528(14) 0.09569(7) 1.05452(6) 0.0429(3) Uani 1 1 d . . .
O4 O 0.66550(16) 0.31201(8) 0.85658(7) 0.0539(3) Uani 1 1 d . . .
O1 O 0.12622(17) 0.03171(8) 1.17247(8) 0.0603(4) Uani 1 1 d . . .
C6 C 0.11558(18) 0.26084(10) 1.05164(9) 0.0342(3) Uani 1 1 d . . .
C7 C 0.24641(18) 0.19459(10) 1.00602(8) 0.0340(3) Uani 1 1 d . . .
C2 C 0.05926(18) 0.20754(10) 1.12176(9) 0.0354(3) Uani 1 1 d . . .
N1 N -0.0597(2) 0.40797(10) 1.08827(9) 0.0539(4) Uani 1 1 d . . .
C10 C 0.5149(2) 0.15096(11) 0.87551(9) 0.0398(3) Uani 1 1 d . . .
H10 H 0.5972 0.0990 0.8530 0.048 Uiso 1 1 calc R . .
C9 C 0.5867(2) 0.16539(12) 0.97494(9) 0.0412(4) Uani 1 1 d . . .
H9A H 0.5971 0.0984 1.0039 0.049 Uiso 1 1 calc R . .
H9B H 0.7137 0.1962 0.9822 0.049 Uiso 1 1 calc R . .
C8 C 0.45266(19) 0.23393(11) 1.01981(9) 0.0376(3) Uani 1 1 d . . .
H8A H 0.4988 0.2372 1.0832 0.045 Uiso 1 1 calc R . .
H8B H 0.4553 0.3034 0.9960 0.045 Uiso 1 1 calc R . .
C5 C 0.0512(2) 0.36102(11) 1.03592(10) 0.0442(4) Uani 1 1 d . . .
H5 H 0.0862 0.3968 0.9875 0.053 Uiso 1 1 calc R . .
C11 C 0.3099(2) 0.10816(11) 0.86251(9) 0.0427(4) Uani 1 1 d . . .
H11A H 0.2627 0.1043 0.7993 0.051 Uiso 1 1 calc R . .
H11B H 0.3113 0.0387 0.8866 0.051 Uiso 1 1 calc R . .
O3 O 0.4280(2) 0.26526(11) 0.75232(8) 0.0791(5) Uani 1 1 d . . .
C1 C 0.1415(2) 0.10292(11) 1.12318(9) 0.0414(4) Uani 1 1 d . . .
C3 C -0.0553(2) 0.25416(12) 1.17685(10) 0.0451(4) Uani 1 1 d . . .
H3 H -0.0948 0.2193 1.2247 0.054 Uiso 1 1 calc R . .
C12 C 0.1743(2) 0.17482(11) 0.90789(9) 0.0404(4) Uani 1 1 d . . .
H12A H 0.0500 0.1411 0.9027 0.048 Uiso 1 1 calc R . .
H12B H 0.1567 0.2406 0.8771 0.048 Uiso 1 1 calc R . .
C13 C 0.5263(2) 0.24772(11) 0.82100(9) 0.0412(4) Uani 1 1 d . . .
C4 C -0.1081(2) 0.35499(13) 1.15723(11) 0.0527(4) Uani 1 1 d . . .
H4 H -0.1824 0.3884 1.1945 0.063 Uiso 1 1 calc R . .
C14 C 0.6728(3) 0.41415(13) 0.81679(13) 0.0610(5) Uani 1 1 d . . .
H14A H 0.6265 0.4103 0.7535 0.073 Uiso 1 1 calc R . .
H14B H 0.8046 0.4385 0.8242 0.073 Uiso 1 1 calc R . .
C15 C 0.5530(3) 0.48741(15) 0.85966(15) 0.0752(6) Uani 1 1 d . . .
H15A H 0.4203 0.4681 0.8456 0.113 Uiso 1 1 calc R . .
H15B H 0.5706 0.5560 0.8381 0.113 Uiso 1 1 calc R . .
H15C H 0.5903 0.4856 0.9231 0.113 Uiso 1 1 calc R . .

loop_
_atom_site_aniso_label
_atom_site_aniso_U_11
_atom_site_aniso_U_22
_atom_site_aniso_U_33
_atom_site_aniso_U_23
_atom_site_aniso_U_13
_atom_site_aniso_U_12
O2 0.0528(6) 0.0318(5) 0.0466(6) 0.0053(4) 0.0161(5) 0.0035(4)
O4 0.0593(7) 0.0444(7) 0.0564(7) 0.0067(5) 0.0025(5) -0.0044(5)
O1 0.0733(8) 0.0472(7) 0.0640(7) 0.0204(6) 0.0214(6) -0.0011(6)
C6 0.0331(7) 0.0356(7) 0.0333(7) -0.0004(5) 0.0026(5) -0.0017(5)
C7 0.0387(7) 0.0306(7) 0.0330(7) 0.0030(5) 0.0064(5) 0.0006(5)
C2 0.0312(7) 0.0398(7) 0.0345(7) 0.0012(6) 0.0025(5) -0.0039(5)
N1 0.0585(8) 0.0459(8) 0.0595(9) -0.0006(6) 0.0154(7) 0.0128(6)
C10 0.0435(8) 0.0371(7) 0.0399(8) -0.0018(6) 0.0103(6) 0.0089(6)
C9 0.0382(7) 0.0471(8) 0.0383(8) 0.0082(6) 0.0046(6) 0.0064(6)
C8 0.0396(8) 0.0417(8) 0.0310(7) -0.0006(6) 0.0030(6) -0.0032(6)
C5 0.0505(9) 0.0385(8) 0.0446(8) 0.0045(6) 0.0104(7) 0.0046(6)
C11 0.0535(9) 0.0375(8) 0.0373(8) -0.0055(6) 0.0069(6) -0.0022(6)
O3 0.0914(10) 0.0864(10) 0.0516(7) 0.0254(7) -0.0169(7) -0.0216(8)
C1 0.0421(8) 0.0397(8) 0.0423(8) 0.0055(6) 0.0059(6) -0.0043(6)
C3 0.0417(8) 0.0569(10) 0.0383(8) 0.0014(7) 0.0116(6) -0.0016(6)
C12 0.0379(8) 0.0449(8) 0.0373(8) -0.0037(6) 0.0017(6) -0.0035(6)
C13 0.0437(8) 0.0471(9) 0.0344(8) -0.0002(6) 0.0115(6) 0.0048(6)
C4 0.0493(9) 0.0585(10) 0.0529(10) -0.0066(8) 0.0163(7) 0.0095(7)
C14 0.0751(12) 0.0460(10) 0.0643(11) 0.0090(8) 0.0183(9) -0.0048(8)
C15 0.0861(14) 0.0516(11) 0.0927(15) 0.0030(10) 0.0292(12) 0.0062(10)

loop_
_geom_bond_atom_site_label_1
_geom_bond_atom_site_label_2
_geom_bond_distance
_geom_bond_site_symmetry_2
_geom_bond_publ_flag
O2 C1 1.3578(17) . ?
O2 C7 1.4766(16) . ?
O4 C13 1.3380(19) . ?
O4 C14 1.4569(19) . ?
O1 C1 1.2010(16) . ?
C6 C2 1.3726(18) . ?
C6 C5 1.383(2) . ?
C6 C7 1.4977(18) . ?
C7 C8 1.5234(19) . ?
C7 C12 1.5233(19) . ?
C2 C3 1.3799(19) . ?
C2 C1 1.471(2) . ?
N1 C4 1.335(2) . ?
N1 C5 1.3364(19) . ?
C10 C13 1.509(2) . ?
C10 C9 1.531(2) . ?
C10 C11 1.531(2) . ?
C10 H10 0.9800 . ?
C9 C8 1.5240(19) . ?
C9 H9A 0.9700 . ?
C9 H9B 0.9700 . ?
C8 H8A 0.9700 . ?
C8 H8B 0.9700 . ?
C5 H5 0.9300 . ?
C11 C12 1.522(2) . ?
C11 H11A 0.9700 . ?
C11 H11B 0.9700 . ?
O3 C13 1.1866(18) . ?
C3 C4 1.377(2) . ?
C3 H3 0.9300 . ?
C12 H12A 0.9700 . ?
C12 H12B 0.9700 . ?
C4 H4 0.9300 . ?
C14 C15 1.479(2) . ?
C14 H14A 0.9700 . ?
C14 H14B 0.9700 . ?
C15 H15A 0.9600 . ?
C15 H15B 0.9600 . ?
C15 H15C 0.9600 . ?

loop_
_cod_related_entry_id
_cod_related_entry_database
_cod_related_entry_code
1 ChemSpider 8509059
